data_1568529
loop_
_publ_author_name
'Bakthadoss, Manickam'
'Reddy, Tadiparthi Thirupathi'

_publ_section_title
;
 Distal <i>meta</i>-C-H functionalization of &#x3b1;-substituted
 cinnamates.
;
_journal_issue 22
_journal_name_full 'Chemical science'
_journal_page_first 5880
_journal_page_last 5886
_journal_paper_doi 10.1039/d2sc06206b
_journal_volume 14
_journal_year 2023
_chemical_formula_moiety 'C23 H21 N O5'
_chemical_formula_sum 'C23 H21 N O5'
_chemical_formula_weight 391.41
_space_group_crystal_system monoclinic
_space_group_IT_number 14
_space_group_name_Hall '-P 2yn'
_space_group_name_H-M_alt 'P 1 21/n 1'
_atom_sites_solution_hydrogens geom
_atom_sites_solution_primary direct
_atom_sites_solution_secondary difmap
_audit_creation_date 2021-05-22
_audit_creation_method
;
Olex2 1.2-ac3
(compiled 2016.03.30 svn.r3266 for Rigaku Oxford Diffraction, GUI svn.r5168)
;
_audit_update_record
;
2022-10-18 deposited with the CCDC.	2023-02-21 downloaded from the CCDC.
;
_cell_angle_alpha 90.00
_cell_angle_beta 103.515(9)
_cell_angle_gamma 90.00
_cell_formula_units_Z 4
_cell_length_a 7.7248(8)
_cell_length_b 23.0566(19)
_cell_length_c 12.1391(13)
_cell_measurement_reflns_used 3180
_cell_measurement_temperature 295(2)
_cell_measurement_theta_max 29.1164
_cell_measurement_theta_min 3.5275
_cell_volume 2102.2(4)
_computing_cell_refinement
;
CrysAlisPro, Agilent Technologies,
Version 1.171.36.21 (release 14-08-2012 CrysAlis171 .NET)
(compiled Sep 14 2012,17:21:16)
;
_computing_data_collection
;
CrysAlisPro, Agilent Technologies,
Version 1.171.36.21 (release 14-08-2012 CrysAlis171 .NET)
(compiled Sep 14 2012,17:21:16)
;
_computing_data_reduction
;
CrysAlisPro, Agilent Technologies,
Version 1.171.36.21 (release 14-08-2012 CrysAlis171 .NET)
(compiled Sep 14 2012,17:21:16)
;
_computing_molecular_graphics 'Olex2 (Dolomanov et al., 2009)'
_computing_publication_material 'Olex2 (Dolomanov et al., 2009)'
_computing_structure_refinement 'ShelXL (Sheldrick, 2015)'
_computing_structure_solution 'ShelXS (Sheldrick, 2008)'
_diffrn_ambient_temperature 295(2)
_diffrn_detector_area_resol_mean 15.9821
_diffrn_measured_fraction_theta_full 0.869
_diffrn_measured_fraction_theta_max 0.869
_diffrn_measurement_details
;
#__ type_ start__ end____ width___ exp.time_
  1 omega  -39.00   13.00   1.0000   21.4500
omega____ theta____ kappa____ phi______ frames
    -      -17.4178  -77.0000 -150.0000 52

#__ type_ start__ end____ width___ exp.time_
  2 omega  -92.00  -37.00   1.0000   21.4500
omega____ theta____ kappa____ phi______ frames
    -      -17.4178 -178.0000 -120.0000 55

#__ type_ start__ end____ width___ exp.time_
  3 omega  -93.00  -55.00   1.0000   21.4500
omega____ theta____ kappa____ phi______ frames
    -      -17.4178 -178.0000  -30.0000 38

#__ type_ start__ end____ width___ exp.time_
  4 omega  -24.00   14.00   1.0000   21.4500
omega____ theta____ kappa____ phi______ frames
    -      -17.4178  -99.0000   30.0000 38

#__ type_ start__ end____ width___ exp.time_
  5 omega  -90.00  -34.00   1.0000   21.4500
omega____ theta____ kappa____ phi______ frames
    -      -17.4178  -37.0000 -120.0000 56

#__ type_ start__ end____ width___ exp.time_
  6 omega  -83.00  -57.00   1.0000   21.4500
omega____ theta____ kappa____ phi______ frames
    -      -17.4178  -57.0000  -30.0000 26

#__ type_ start__ end____ width___ exp.time_
  7 omega  -43.00    3.00   1.0000   21.4500
omega____ theta____ kappa____ phi______ frames
    -      -17.4178  -57.0000   90.0000 46

#__ type_ start__ end____ width___ exp.time_
  8 omega   35.00   69.00   1.0000   21.4500
omega____ theta____ kappa____ phi______ frames
    -       19.2147  178.0000 -120.0000 34

#__ type_ start__ end____ width___ exp.time_
  9 omega   30.00   56.00   1.0000   21.4500
omega____ theta____ kappa____ phi______ frames
    -       19.2147  -19.0000  -30.0000 26
;
_diffrn_measurement_device_type 'Xcalibur, Eos'
_diffrn_measurement_method '\w scans'
_diffrn_orient_matrix_UB_11 -0.0236305000
_diffrn_orient_matrix_UB_12 0.0252365000
_diffrn_orient_matrix_UB_13 0.0264974000
_diffrn_orient_matrix_UB_21 0.0288524000
_diffrn_orient_matrix_UB_22 -0.0134531000
_diffrn_orient_matrix_UB_23 0.0536779000
_diffrn_orient_matrix_UB_31 0.0868624000
_diffrn_orient_matrix_UB_32 0.0113368000
_diffrn_orient_matrix_UB_33 0.0046946000
_diffrn_radiation_monochromator graphite
_diffrn_radiation_type MoK\a
_diffrn_radiation_wavelength 0.71073
_diffrn_reflns_av_R_equivalents 0.0283
_diffrn_reflns_av_unetI/netI 0.0310
_diffrn_reflns_limit_h_max 8
_diffrn_reflns_limit_h_min -10
_diffrn_reflns_limit_k_max 28
_diffrn_reflns_limit_k_min -28
_diffrn_reflns_limit_l_max 16
_diffrn_reflns_limit_l_min -12
_diffrn_reflns_number 15136
_diffrn_reflns_theta_full 29.18
_diffrn_reflns_theta_max 29.18
_diffrn_reflns_theta_min 3.53
_diffrn_source 'Enhance (Mo) X-ray Source'
_exptl_absorpt_coefficient_mu 0.087
_exptl_absorpt_correction_T_max 1.00000
_exptl_absorpt_correction_T_min 0.88457
_exptl_absorpt_correction_type multi-scan
_exptl_absorpt_process_details
;
CrysAlisPro, Agilent Technologies,
Version 1.171.36.21 (release 14-08-2012 CrysAlis171 .NET)
(compiled Sep 14 2012,17:21:16)
Empirical absorption correction using spherical harmonics,
 implemented in SCALE3 ABSPACK scaling algorithm.
;
_exptl_crystal_colour colourless
_exptl_crystal_colour_primary colourless
_exptl_crystal_density_diffrn 1.237
_exptl_crystal_density_method 'not measured'
_exptl_crystal_description block
_exptl_crystal_F_000 824
_exptl_crystal_size_max 0.55
_exptl_crystal_size_mid 0.38
_exptl_crystal_size_min 0.2
_refine_diff_density_max 0.171
_refine_diff_density_min -0.136
_refine_diff_density_rms 0.028
_refine_ls_extinction_coef 0.0033(10)
_refine_ls_extinction_expression Fc^*^=kFc[1+0.001xFc^2^\l^3^/sin(2\q)]^-1/4^
_refine_ls_extinction_method SHELXL
_refine_ls_goodness_of_fit_ref 1.027
_refine_ls_hydrogen_treatment constr
_refine_ls_matrix_type full
_refine_ls_number_parameters 265
_refine_ls_number_reflns 4947
_refine_ls_number_restraints 0
_refine_ls_restrained_S_all 1.027
_refine_ls_R_factor_all 0.0875
_refine_ls_R_factor_gt 0.0492
_refine_ls_shift/su_max 0.167
_refine_ls_shift/su_mean 0.003
_refine_ls_structure_factor_coef Fsqd
_refine_ls_weighting_details 'calc w=1/[\s^2^(Fo^2^)+(0.0530P)^2^+0.3100P] where P=(Fo^2^+2Fc^2^)/3'
_refine_ls_weighting_scheme calc
_refine_ls_wR_factor_gt 0.1139
_refine_ls_wR_factor_ref 0.1345
_reflns_number_gt 3133
_reflns_number_total 4947
_reflns_threshold_expression >2sigma(I)
_cod_data_source_file d2sc06206b2.cif
_cod_data_source_block mb-ttr-b-19-g
_cod_depositor_comments 'Adding full bibliography for 1568529--1568531.cif.'
_cod_database_code 1568529
_chemical_oxdiff_formula 'C10 H8 N2 O4'
_chemical_oxdiff_usercomment 'COLOURLESS BLOCK, 295K, 0.55 0.38 0.2'
_reflns_odcompleteness_completeness 99.43
_reflns_odcompleteness_iscentric 1
_reflns_odcompleteness_theta 26.32
_olex2_refinement_description
;
1. Fixed Uiso
 At 1.2 times of:
  All C(H) groups, All C(H,H) groups
 At 1.5 times of:
  All C(H,H,H) groups
2.a Secondary CH2 refined with riding coordinates:
 C8(H8A,H8B), C22(H22A,H22B)
2.b Aromatic/amide H refined with riding coordinates:
 C12(H12), C14(H14), C4(H4), C18(H18), C19(H19), C20(H20), C7(H7), C17(H17),
 C5(H5), C16(H16), C6(H6)
2.c Idealised Me refined as rotating group:
 C11(H11A,H11B,H11C), C23(H23A,H23B,H23C)
;
_olex2_submission_special_instructions 'No special instructions were received'

loop_
_space_group_symop_id
_space_group_symop_operation_xyz
1 'x, y, z'
2 '-x+1/2, y+1/2, -z+1/2'
3 '-x, -y, -z'
4 'x-1/2, -y-1/2, z-1/2'

loop_
_atom_site_label
_atom_site_type_symbol
_atom_site_fract_x
_atom_site_fract_y
_atom_site_fract_z
_atom_site_U_iso_or_equiv
_atom_site_adp_type
_atom_site_occupancy
_atom_site_calc_flag
_atom_site_disorder_assembly
_atom_site_disorder_group
_atom_site_refinement_flags_posn
O5 O 0.64777(13) 0.12055(4) 0.58541(10) 0.0559(3) Uani 1 d . . .
C9 C 0.52854(19) 0.21257(7) 0.52537(13) 0.0483(4) Uani 1 d . . .
C3 C 0.6425(2) 0.06438(6) 0.61868(12) 0.0463(4) Uani 1 d . . .
C13 C 0.5576(2) 0.25778(7) 0.71871(13) 0.0503(4) Uani 1 d . . .
C12 C 0.5586(2) 0.25697(7) 0.59820(14) 0.0517(4) Uani 1 d . . .
H12 H 0.5836 0.2923 0.5682 0.062 Uiso 1 calc . . R
O4 O 0.57669(19) 0.27474(5) 0.38134(10) 0.0719(4) Uani 1 d . . .
C8 C 0.48225(19) 0.15242(6) 0.55469(14) 0.0507(4) Uani 1 d . . .
H8A H 0.4245 0.1532 0.6176 0.061 Uiso 1 calc . . R
H8B H 0.4022 0.1344 0.4903 0.061 Uiso 1 calc . . R
C10 C 0.5328(2) 0.22102(8) 0.40445(15) 0.0566(4) Uani 1 d . . .
C14 C 0.6083(2) 0.21102(7) 0.79127(13) 0.0506(4) Uani 1 d . . .
H14 H 0.6484 0.1773 0.7634 0.061 Uiso 1 calc . . R
C2 C 0.8047(2) 0.03482(7) 0.63711(13) 0.0503(4) Uani 1 d . . .
C15 C 0.6007(2) 0.21340(7) 0.90446(14) 0.0554(4) Uani 1 d . . .
O1 O 0.7636(2) 0.07196(6) 1.14099(12) 0.0889(5) Uani 1 d . . .
C4 C 0.4941(2) 0.03594(7) 0.63611(15) 0.0594(4) Uani 1 d . . .
H4 H 0.3849 0.0548 0.6235 0.071 Uiso 1 calc . . R
O3 O 0.5006(2) 0.18379(6) 0.33429(11) 0.0854(4) Uani 1 d . . .
C18 C 0.5042(2) 0.30889(8) 0.76326(15) 0.0636(5) Uani 1 d . . .
H18 H 0.4738 0.3411 0.7167 0.076 Uiso 1 calc . . R
C1 C 0.9577(2) 0.06466(8) 0.61789(17) 0.0643(5) Uani 1 d . . .
C19 C 0.6514(2) 0.16396(8) 0.98095(15) 0.0623(5) Uani 1 d . . .
H19 H 0.6596 0.1711 1.0574 0.075 Uiso 1 calc . . R
C20 C 0.6863(3) 0.11102(8) 0.95473(16) 0.0710(5) Uani 1 d . . .
H20 H 0.6810 0.1020 0.8793 0.085 Uiso 1 calc . . R
C7 C 0.8166(3) -0.02241(8) 0.67373(15) 0.0655(5) Uani 1 d . . .
H7 H 0.9250 -0.0418 0.6862 0.079 Uiso 1 calc . . R
O2 O 0.7419(2) 0.01355(6) 0.99306(12) 0.0943(5) Uani 1 d . . .
C21 C 0.7338(3) 0.06506(9) 1.04076(17) 0.0697(5) Uani 1 d . . .
C17 C 0.4961(3) 0.31211(9) 0.87485(17) 0.0759(6) Uani 1 d . . .
H17 H 0.4587 0.3461 0.9033 0.091 Uiso 1 calc . . R
C5 C 0.5099(3) -0.02122(8) 0.67263(16) 0.0700(5) Uani 1 d . . .
H5 H 0.4100 -0.0404 0.6847 0.084 Uiso 1 calc . . R
C16 C 0.5435(3) 0.26482(9) 0.94429(16) 0.0714(5) Uani 1 d . . .
H16 H 0.5373 0.2673 1.0197 0.086 Uiso 1 calc . . R
N1 N 1.0795(2) 0.08872(9) 0.6036(2) 0.0987(6) Uani 1 d . . .
C6 C 0.6693(3) -0.05018(8) 0.69143(16) 0.0727(5) Uani 1 d . . .
H6 H 0.6769 -0.0885 0.7161 0.087 Uiso 1 calc . . R
C11 C 0.5831(3) 0.28553(11) 0.26504(17) 0.0919(7) Uani 1 d . . .
H11A H 0.4670 0.2797 0.2166 0.138 Uiso 1 calc . . GR
H11B H 0.6661 0.2593 0.2436 0.138 Uiso 1 calc . . GR
H11C H 0.6206 0.3247 0.2576 0.138 Uiso 1 calc . . GR
C22 C 0.7866(4) -0.03563(9) 1.0688(2) 0.1026(8) Uani 1 d . . .
H22A H 0.6986 -0.0402 1.1136 0.123 Uiso 1 calc . . R
H22B H 0.9022 -0.0299 1.1199 0.123 Uiso 1 calc . . R
C23 C 0.7892(4) -0.08697(11) 0.9982(2) 0.1141(9) Uani 1 d . . .
H23A H 0.6740 -0.0922 0.9483 0.171 Uiso 1 calc . . GR
H23B H 0.8189 -0.1205 1.0457 0.171 Uiso 1 calc . . GR
H23C H 0.8765 -0.0818 0.9542 0.171 Uiso 1 calc . . GR

loop_
_atom_site_aniso_label
_atom_site_aniso_U_11
_atom_site_aniso_U_22
_atom_site_aniso_U_33
_atom_site_aniso_U_23
_atom_site_aniso_U_13
_atom_site_aniso_U_12
O5 0.0464(6) 0.0389(6) 0.0853(8) 0.0087(5) 0.0214(5) 0.0050(4)
C9 0.0455(8) 0.0430(8) 0.0559(9) 0.0045(7) 0.0110(7) 0.0059(6)
C3 0.0541(9) 0.0373(8) 0.0488(8) -0.0028(6) 0.0145(7) -0.0011(6)
C13 0.0531(9) 0.0410(8) 0.0546(9) 0.0002(7) 0.0081(7) -0.0006(7)
C12 0.0557(9) 0.0405(8) 0.0581(10) 0.0081(7) 0.0118(7) 0.0022(7)
O4 0.1031(10) 0.0596(8) 0.0583(7) 0.0077(6) 0.0292(7) -0.0015(7)
C8 0.0443(8) 0.0450(9) 0.0622(9) 0.0013(7) 0.0114(7) 0.0038(6)
C10 0.0568(10) 0.0537(10) 0.0604(10) 0.0031(8) 0.0159(8) 0.0045(7)
C14 0.0514(9) 0.0453(9) 0.0540(9) 0.0005(7) 0.0102(7) 0.0015(7)
C2 0.0559(9) 0.0424(8) 0.0518(9) -0.0011(7) 0.0109(7) 0.0059(7)
C15 0.0550(9) 0.0561(10) 0.0515(9) 0.0012(8) 0.0052(7) -0.0027(7)
O1 0.1275(12) 0.0725(9) 0.0597(9) 0.0070(7) 0.0080(8) -0.0034(8)
C4 0.0585(10) 0.0509(10) 0.0710(11) -0.0015(8) 0.0197(8) -0.0055(8)
O3 0.1202(12) 0.0714(9) 0.0692(9) -0.0160(7) 0.0316(8) -0.0149(8)
C18 0.0776(12) 0.0470(10) 0.0608(11) -0.0032(8) 0.0049(8) 0.0044(8)
C1 0.0529(10) 0.0588(11) 0.0826(13) 0.0062(9) 0.0187(9) 0.0165(8)
C19 0.0678(11) 0.0649(12) 0.0513(10) 0.0031(8) 0.0078(8) -0.0049(8)
C20 0.0924(14) 0.0629(12) 0.0544(10) 0.0077(9) 0.0107(9) 0.0004(10)
C7 0.0785(12) 0.0464(10) 0.0656(11) 0.0009(8) 0.0047(9) 0.0097(9)
O2 0.1510(14) 0.0583(9) 0.0658(8) 0.0097(7) 0.0097(8) 0.0103(9)
C21 0.0854(13) 0.0645(12) 0.0549(11) 0.0045(9) 0.0077(9) -0.0035(9)
C17 0.0956(14) 0.0577(12) 0.0692(13) -0.0141(10) 0.0086(10) 0.0136(10)
C5 0.0852(14) 0.0556(11) 0.0708(12) 0.0003(9) 0.0212(10) -0.0225(10)
C16 0.0881(13) 0.0714(13) 0.0529(10) -0.0103(9) 0.0126(9) 0.0042(10)
N1 0.0609(10) 0.0928(14) 0.1495(19) 0.0237(13) 0.0391(11) 0.0136(10)
C6 0.1015(15) 0.0425(10) 0.0676(12) 0.0057(8) 0.0067(10) -0.0048(10)
C11 0.1168(18) 0.1013(17) 0.0648(13) 0.0211(12) 0.0361(12) 0.0062(14)
C22 0.162(2) 0.0611(14) 0.0764(14) 0.0174(11) 0.0104(14) 0.0097(14)
C23 0.156(3) 0.0718(16) 0.118(2) 0.0154(15) 0.0392(18) 0.0159(16)

loop_
_atom_type_symbol
_atom_type_description
_atom_type_scat_dispersion_real
_atom_type_scat_dispersion_imag
_atom_type_scat_source
C C 0.0033 0.0016 'International Tables Vol C Tables 4.2.6.8 and 6.1.1.4'
H H 0.0000 0.0000 'International Tables Vol C Tables 4.2.6.8 and 6.1.1.4'
N N 0.0061 0.0033 'International Tables Vol C Tables 4.2.6.8 and 6.1.1.4'
O O 0.0106 0.0060 'International Tables Vol C Tables 4.2.6.8 and 6.1.1.4'

loop_
_geom_angle_atom_site_label_1
_geom_angle_atom_site_label_2
_geom_angle_atom_site_label_3
_geom_angle
_geom_angle_site_symmetry_1
_geom_angle_site_symmetry_3
_geom_angle_publ_flag
C3 O5 C8 118.33(11) . . ?
C12 C9 C8 124.53(15) . . ?
C12 C9 C10 120.75(15) . . ?
C10 C9 C8 114.68(14) . . ?
O5 C3 C2 115.11(13) . . ?
O5 C3 C4 125.58(14) . . ?
C4 C3 C2 119.31(15) . . ?
C14 C13 C12 123.83(14) . . ?
C14 C13 C18 118.27(15) . . ?
C18 C13 C12 117.89(14) . . ?
C9 C12 C13 129.01(15) . . ?
C9 C12 H12 115.5 . . ?
C13 C12 H12 115.5 . . ?
C10 O4 C11 115.74(16) . . ?
O5 C8 C9 106.64(11) . . ?
O5 C8 H8A 110.4 . . ?
O5 C8 H8B 110.4 . . ?
C9 C8 H8A 110.4 . . ?
C9 C8 H8B 110.4 . . ?
H8A C8 H8B 108.6 . . ?
O4 C10 C9 113.26(15) . . ?
O3 C10 C9 124.09(16) . . ?
O3 C10 O4 122.66(16) . . ?
C13 C14 H14 119.2 . . ?
C13 C14 C15 121.69(15) . . ?
C15 C14 H14 119.2 . . ?
C3 C2 C1 118.84(14) . . ?
C7 C2 C3 120.32(15) . . ?
C7 C2 C1 120.83(15) . . ?
C14 C15 C19 121.97(16) . . ?
C14 C15 C16 117.87(16) . . ?
C16 C15 C19 120.17(16) . . ?
C3 C4 H4 120.4 . . ?
C3 C4 C5 119.15(17) . . ?
C5 C4 H4 120.4 . . ?
C13 C18 H18 119.6 . . ?
C17 C18 C13 120.85(17) . . ?
C17 C18 H18 119.6 . . ?
N1 C1 C2 179.3(2) . . ?
C15 C19 H19 116.1 . . ?
C20 C19 C15 127.80(17) . . ?
C20 C19 H19 116.1 . . ?
C19 C20 H20 119.0 . . ?
C19 C20 C21 122.10(19) . . ?
C21 C20 H20 119.0 . . ?
C2 C7 H7 120.0 . . ?
C6 C7 C2 120.02(17) . . ?
C6 C7 H7 120.0 . . ?
C21 O2 C22 116.80(16) . . ?
O1 C21 C20 125.66(19) . . ?
O1 C21 O2 123.03(18) . . ?
O2 C21 C20 111.30(17) . . ?
C18 C17 H17 120.2 . . ?
C18 C17 C16 119.69(18) . . ?
C16 C17 H17 120.2 . . ?
C4 C5 H5 119.2 . . ?
C6 C5 C4 121.59(17) . . ?
C6 C5 H5 119.2 . . ?
C15 C16 H16 119.2 . . ?
C17 C16 C15 121.59(17) . . ?
C17 C16 H16 119.2 . . ?
C7 C6 C5 119.61(17) . . ?
C7 C6 H6 120.2 . . ?
C5 C6 H6 120.2 . . ?
O4 C11 H11A 109.5 . . ?
O4 C11 H11B 109.5 . . ?
O4 C11 H11C 109.5 . . ?
H11A C11 H11B 109.5 . . ?
H11A C11 H11C 109.5 . . ?
H11B C11 H11C 109.5 . . ?
O2 C22 H22A 110.3 . . ?
O2 C22 H22B 110.3 . . ?
O2 C22 C23 107.13(19) . . ?
H22A C22 H22B 108.5 . . ?
C23 C22 H22A 110.3 . . ?
C23 C22 H22B 110.3 . . ?
C22 C23 H23A 109.5 . . ?
C22 C23 H23B 109.5 . . ?
C22 C23 H23C 109.5 . . ?
H23A C23 H23B 109.5 . . ?
H23A C23 H23C 109.5 . . ?
H23B C23 H23C 109.5 . . ?

loop_
_geom_bond_atom_site_label_1
_geom_bond_atom_site_label_2
_geom_bond_distance
_geom_bond_site_symmetry_2
_geom_bond_publ_flag
O5 C3 1.3601(17) . ?
O5 C8 1.4461(17) . ?
C9 C12 1.337(2) . ?
C9 C8 1.496(2) . ?
C9 C10 1.489(2) . ?
C3 C2 1.397(2) . ?
C3 C4 1.379(2) . ?
C13 C12 1.465(2) . ?
C13 C14 1.389(2) . ?
C13 C18 1.399(2) . ?
C12 H12 0.9300 . ?
O4 C10 1.331(2) . ?
O4 C11 1.446(2) . ?
C8 H8A 0.9700 . ?
C8 H8B 0.9700 . ?
C10 O3 1.194(2) . ?
C14 H14 0.9300 . ?
C14 C15 1.390(2) . ?
C2 C1 1.433(3) . ?
C2 C7 1.389(2) . ?
C15 C19 1.464(2) . ?
C15 C16 1.391(2) . ?
O1 C21 1.195(2) . ?
C4 H4 0.9300 . ?
C4 C5 1.387(2) . ?
C18 H18 0.9300 . ?
C18 C17 1.372(3) . ?
C1 N1 1.140(2) . ?
C19 H19 0.9300 . ?
C19 C20 1.305(3) . ?
C20 H20 0.9300 . ?
C20 C21 1.473(3) . ?
C7 H7 0.9300 . ?
C7 C6 1.366(3) . ?
O2 C21 1.329(2) . ?
O2 C22 1.450(2) . ?
C17 H17 0.9300 . ?
C17 C16 1.375(3) . ?
C5 H5 0.9300 . ?
C5 C6 1.372(3) . ?
C16 H16 0.9300 . ?
C6 H6 0.9300 . ?
C11 H11A 0.9600 . ?
C11 H11B 0.9600 . ?
C11 H11C 0.9600 . ?
C22 H22A 0.9700 . ?
C22 H22B 0.9700 . ?
C22 C23 1.465(3) . ?
C23 H23A 0.9600 . ?
C23 H23B 0.9600 . ?
C23 H23C 0.9600 . ?

loop_
_geom_torsion_atom_site_label_1
_geom_torsion_atom_site_label_2
_geom_torsion_atom_site_label_3
_geom_torsion_atom_site_label_4
_geom_torsion
_geom_torsion_site_symmetry_1
_geom_torsion_site_symmetry_2
_geom_torsion_site_symmetry_3
_geom_torsion_site_symmetry_4
_geom_torsion_publ_flag
O5 C3 C2 C1 -1.2(2) . . . . ?
O5 C3 C2 C7 178.58(14) . . . . ?
O5 C3 C4 C5 -178.53(15) . . . . ?
C3 O5 C8 C9 178.42(13) . . . . ?
C3 C2 C1 N1 70(20) . . . . ?
C3 C2 C7 C6 0.3(3) . . . . ?
C3 C4 C5 C6 -0.2(3) . . . . ?
C13 C14 C15 C19 179.02(15) . . . . ?
C13 C14 C15 C16 -1.2(2) . . . . ?
C13 C18 C17 C16 1.0(3) . . . . ?
C12 C9 C8 O5 -93.62(17) . . . . ?
C12 C9 C10 O4 3.0(2) . . . . ?
C12 C9 C10 O3 -177.05(17) . . . . ?
C12 C13 C14 C15 -178.32(14) . . . . ?
C12 C13 C18 C17 178.41(16) . . . . ?
C8 O5 C3 C2 174.43(13) . . . . ?
C8 O5 C3 C4 -6.4(2) . . . . ?
C8 C9 C12 C13 1.3(3) . . . . ?
C8 C9 C10 O4 -179.14(13) . . . . ?
C8 C9 C10 O3 0.8(2) . . . . ?
C10 C9 C12 C13 178.95(14) . . . . ?
C10 C9 C8 O5 88.64(15) . . . . ?
C14 C13 C12 C9 32.3(3) . . . . ?
C14 C13 C18 C17 -2.3(3) . . . . ?
C14 C15 C19 C20 -9.4(3) . . . . ?
C14 C15 C16 C17 -0.1(3) . . . . ?
C2 C3 C4 C5 0.6(2) . . . . ?
C2 C7 C6 C5 0.1(3) . . . . ?
C15 C19 C20 C21 -179.24(17) . . . . ?
C4 C3 C2 C1 179.52(16) . . . . ?
C4 C3 C2 C7 -0.7(2) . . . . ?
C4 C5 C6 C7 -0.1(3) . . . . ?
C18 C13 C12 C9 -148.44(17) . . . . ?
C18 C13 C14 C15 2.4(2) . . . . ?
C18 C17 C16 C15 0.3(3) . . . . ?
C1 C2 C7 C6 -179.90(17) . . . . ?
C19 C15 C16 C17 179.62(18) . . . . ?
C19 C20 C21 O1 -8.4(3) . . . . ?
C19 C20 C21 O2 172.27(19) . . . . ?
C7 C2 C1 N1 -109(20) . . . . ?
C21 O2 C22 C23 -179.5(2) . . . . ?
C16 C15 C19 C20 170.81(19) . . . . ?
C11 O4 C10 C9 179.95(15) . . . . ?
C11 O4 C10 O3 0.0(3) . . . . ?
C22 O2 C21 O1 1.0(3) . . . . ?
C22 O2 C21 C20 -179.7(2) . . . . ?
